data_7045622
loop_
_publ_author_name
'Starobrat, A.'
'Jaro\'n, T'
'Grochala, W.'

_publ_section_title
;
 New hydrogen-rich ammonium metal borohydrides,
 NH<sub>4</sub>[M(BH<sub>4</sub>)<sub>4</sub>], M = Y, Sc, Al, as
 potential H<sub>2</sub> sources.
;
_journal_issue 13
_journal_name_full 'Dalton transactions (Cambridge, England : 2003)'
_journal_page_first 4442
_journal_page_last 4448
_journal_paper_doi 10.1039/c7dt03926c
_journal_volume 47
_journal_year 2018
_chemical_formula_moiety 'B4 H16 Y, H4 N'
_chemical_formula_sum 'B4 H20 N Y'
_chemical_formula_weight 166.3
_space_group_IT_number 14
_space_group_name_Hall '-P 2ybc'
_space_group_name_H-M_alt 'P 1 21/c 1'
_symmetry_cell_setting monoclinic
_symmetry_Int_Tables_number 14
_symmetry_space_group_name_Hall '-P 2ybc'
_symmetry_space_group_name_H-M 'P 1 21/c 1'
_cell_angle_alpha 90
_cell_angle_beta 127.672(8)
_cell_angle_gamma 90
_cell_formula_units_Z 4
_cell_length_a 8.078(4)
_cell_length_b 12.204(6)
_cell_length_c 13.113(6)
_cell_measurement_temperature 233
_cell_volume 1023.2(9)
_diffrn_ambient_temperature 233
_diffrn_detector one-dimensional
_diffrn_detector_type LYNXEYE
_diffrn_measurement_device_type 'Bruker D8 Discover'
_diffrn_radiation_probe x-ray
_diffrn_radiation_type 'Cu K\a'
_diffrn_radiation_wavelength 1.5418
_exptl_absorpt_coefficient_mu 7.291
_exptl_crystal_density_diffrn 1.0792
_exptl_crystal_F_000 528
_pd_char_colour white
_pd_instr_location ' ?'
_pd_meas_2theta_range_inc 0.018
_pd_meas_2theta_range_max 94.770
_pd_meas_2theta_range_min 8.000
_pd_meas_number_of_points 4733
_pd_meas_scan_method cont
_pd_prep_temperature 240
_pd_proc_2theta_range_inc 0.018
_pd_proc_2theta_range_max 94.77
_pd_proc_2theta_range_min 8
_pd_proc_ls_background_function '25 Legendre polynoms'
_pd_proc_ls_pref_orient_corr none
_pd_proc_ls_profile_function Pseudo-Voigt
_pd_proc_ls_prof_R_factor 0.0159
_pd_proc_ls_prof_wR_expected 0.0171
_pd_proc_ls_prof_wR_factor 0.0206
_pd_spec_mounting 'quartz capillary'
_pd_spec_mount_mode transmission
_pd_spec_shape cylinder
_refine_ls_goodness_of_fit_all 1.20
_refine_ls_hydrogen_treatment refall
_refine_ls_number_constraints 2
_refine_ls_number_parameters 126
_refine_ls_number_restraints 66
_refine_ls_R_factor_all 0.0199
_refine_ls_R_factor_gt 0.0199
_refine_ls_shift/su_max 0.0197
_refine_ls_shift/su_mean 0.0022
_refine_ls_weighting_scheme sigma
_refine_ls_wR_factor_all 0.0203
_refine_ls_wR_factor_gt 0.0203
_cod_data_source_file c7dt03926c4.cif
_cod_data_source_block I
_cod_depositor_comments
;
The following automatic conversions were performed:

'_diffrn_radiation_probe' value 'X-ray' changed to 'x-ray' according
to
/home/data/users/saulius/crontab/automatic-downloads/rss-feeds/RSC/lib/dictionaries/cif_core.dic
dictionary named 'cif_core.dic' version 2.4.2 from 2011-04-26.

Automatic conversion script
Id: cif_fix_values 4973 2017-02-22 13:04:09Z antanas 

 Adding full bibliography for 7045622--7045625.cif.
;
_cod_original_cell_volume 1023.3(8)
_cod_original_formula_sum 'B4 H20 N1 Y1'
_cod_database_code 7045622

loop_
_symmetry_equiv_pos_site_id
_symmetry_equiv_pos_as_xyz
1 x,y,z
2 -x,y+1/2,-z+1/2
3 -x,-y,-z
4 x,-y+1/2,z+1/2

loop_
_atom_site_label
_atom_site_type_symbol
_atom_site_fract_x
_atom_site_fract_y
_atom_site_fract_z
_atom_site_adp_type
_atom_site_U_iso_or_equiv
_atom_site_site_symmetry_multiplicity
_atom_site_occupancy
_atom_site_calc_flag
N N 0.600(6) 0.5381(16) 0.343(3) Uiso 0.069(13) 4 1 d
H1 H 0.451(6) 0.524(4) 0.300(5) Uiso 0.082(15) 4 1 d
H2 H 0.630(14) 0.525(14) 0.282(6) Uiso 0.082(15) 4 1 d
H3 H 0.633(8) 0.614(4) 0.373(15) Uiso 0.082(15) 4 1 d
H4 H 0.686(6) 0.488(10) 0.418(10) Uiso 0.082(15) 4 1 d
Y Y 0.9127(13) 0.1801(3) 0.6676(4) Uiso 0.035(2) 4 1 d
B1 B 1.268(4) 0.114(3) 0.846(3) Uiso 0.063(14) 4 1 d
B2 B 1.001(5) 0.344(2) 0.595(4) Uiso 0.063(14) 4 1 d
B3 B 0.740(10) 0.034(2) 0.501(3) Uiso 0.063(14) 4 1 d
B4 B 0.692(4) 0.226(3) 0.734(3) Uiso 0.063(14) 4 1 d
H11 H 1.216(14) 0.178(13) 0.885(4) Uiso 0.076(16) 4 1 d
H12 H 1.154(8) 0.041(4) 0.805(15) Uiso 0.076(16) 4 1 d
H13 H 1.268(8) 0.152(16) 0.765(9) Uiso 0.076(16) 4 1 d
H14 H 1.440(5) 0.083(4) 0.931(4) Uiso 0.076(16) 4 1 d
H21 H 1.06(4) 0.356(10) 0.700(9) Uiso 0.076(16) 4 1 d
H22 H 1.08(4) 0.266(5) 0.59(2) Uiso 0.076(16) 4 1 d
H23 H 0.821(7) 0.335(12) 0.528(16) Uiso 0.076(16) 4 1 d
H24 H 1.048(8) 0.422(4) 0.562(6) Uiso 0.076(16) 4 1 d
H31 H 0.620(13) 0.102(9) 0.475(12) Uiso 0.076(16) 4 1 d
H32 H 0.87(3) 0.071(13) 0.505(17) Uiso 0.076(16) 4 1 d
H33 H 0.80(3) -0.003(4) 0.600(5) Uiso 0.076(16) 4 1 d
H34 H 0.660(15) -0.033(3) 0.424(4) Uiso 0.076(16) 4 1 d
H41 H 0.587(5) 0.215(16) 0.624(4) Uiso 0.076(16) 4 1 d
H42 H 0.78(2) 0.146(10) 0.784(16) Uiso 0.076(16) 4 1 d
H43 H 0.81(2) 0.297(8) 0.763(18) Uiso 0.076(16) 4 1 d
H44 H 0.590(7) 0.248(5) 0.765(5) Uiso 0.076(16) 4 1 d

loop_
_atom_type_symbol
_atom_type_scat_dispersion_real
_atom_type_scat_dispersion_imag
_atom_type_scat_source
B 0.0090 0.0039 'International Tables Vol C tables 4.2.6.8 and 6.1.1.1'
H 0.0000 0.0000 'International Tables Vol C tables 4.2.6.8 and 6.1.1.1'
N 0.0311 0.0180 'International Tables Vol C tables 4.2.6.8 and 6.1.1.1'
Y -0.2670 2.0244 'International Tables Vol C tables 4.2.6.8 and 6.1.1.1'

loop_
_geom_angle_atom_site_label_1
_geom_angle_atom_site_label_2
_geom_angle_atom_site_label_3
_geom_angle
B1 Y B2 100.7(11)
B1 Y B3 107.4(15)
B1 Y B4 114.2(12)
B1 Y H11 27(4)
B1 Y H12 27.4(15)
B1 Y H13 28(4)
B1 Y H21 88(4)
B1 Y H22 86(4)
B1 Y H31 134(3)
B1 Y H32 96(4)
B1 Y H33 90(4)
B1 Y H41 140(2)
B1 Y H42 93(3)
B1 Y H43 106(3)
B2 Y B3 112.2(16)
B2 Y B4 112.6(14)
B2 Y H11 98(4)
B2 Y H12 125(3)
B2 Y H13 78(5)
B2 Y H21 27(4)
B2 Y H22 27(4)
B2 Y H31 104(4)
B2 Y H32 91(5)
B2 Y H33 138(4)
B2 Y H41 107(4)
B2 Y H42 137(3)
B2 Y H43 90(5)
B3 Y B4 109(2)
B3 Y H11 132(4)
B3 Y H12 85(3)
B3 Y H13 103(5)
B3 Y H21 140(4)
B3 Y H22 96(5)
B3 Y H31 27(3)
B3 Y H32 27(6)
B3 Y H33 27(2)
B3 Y H41 88(4)
B3 Y H42 102(4)
B3 Y H43 135(4)
B4 Y H11 91(3)
B4 Y H12 109(5)
B4 Y H13 138(3)
B4 Y H21 97(7)
B4 Y H22 140(4)
B4 Y H31 90(4)
B4 Y H32 136(5)
B4 Y H33 100(6)
B4 Y H41 27.4(15)
B4 Y H42 27(3)
B4 Y H43 28(4)
H11 Y H12 47(5)
H11 Y H13 47(4)
H11 Y H21 76(5)
H11 Y H22 95(6)
H11 Y H31 155(5)
H11 Y H32 123(5)
H11 Y H33 109(4)
H11 Y H41 118(3)
H11 Y H42 76(4)
H11 Y H43 79(5)
H12 Y H13 47(5)
H12 Y H21 115(4)
H12 Y H22 103(6)
H12 Y H31 110(3)
H12 Y H32 83(5)
H12 Y H33 63(3)
H12 Y H41 126(5)
H12 Y H42 83(5)
H12 Y H43 115(6)
H13 Y H21 74(8)
H13 Y H22 59(6)
H13 Y H31 128(5)
H13 Y H32 81(6)
H13 Y H33 97(7)
H13 Y H41 165(3)
H13 Y H42 120(5)
H13 Y H43 121(5)
H21 Y H22 47(8)
H21 Y H31 129(4)
H21 Y H32 117(8)
H21 Y H33 163(8)
H21 Y H41 104(8)
H21 Y H42 115(7)
H21 Y H43 70(8)
H22 Y H31 100(6)
H22 Y H32 70(7)
H22 Y H33 116(7)
H22 Y H41 130(6)
H22 Y H42 162(6)
H22 Y H43 116(6)
H31 Y H32 47(6)
H31 Y H33 47(4)
H31 Y H41 65(5)
H31 Y H42 94(5)
H31 Y H43 111(5)
H32 Y H33 47(7)
H32 Y H41 112(5)
H32 Y H42 128(6)
H32 Y H43 157(5)
H33 Y H41 89(7)
H33 Y H42 82(6)
H33 Y H43 127(7)
H41 Y H42 47(4)
H41 Y H43 47(5)
H42 Y H43 47(5)
H11 B1 H12 109(10)
H11 B1 H13 109(11)
H11 B1 H14 109(4)
H12 B1 H13 109(12)
H12 B1 H14 109(5)
H13 B1 H14 109(5)
H21 B2 H22 109(17)
H21 B2 H23 109(18)
H21 B2 H24 109(9)
H22 B2 H23 109(13)
H22 B2 H24 109(17)
H23 B2 H24 109(9)
H31 B3 H32 109(11)
H31 B3 H33 109(14)
H31 B3 H34 109(8)
H32 B3 H33 109(14)
H32 B3 H34 109(13)
H33 B3 H34 109(5)
H41 B4 H42 109(13)
H41 B4 H43 109(14)
H41 B4 H44 109(4)
H42 B4 H43 109(10)
H42 B4 H44 109(14)
H43 B4 H44 109(12)

loop_
_geom_bond_atom_site_label_1
_geom_bond_atom_site_label_2
_geom_bond_distance
Y B1 2.48(2)
Y B2 2.49(4)
Y B3 2.48(3)
Y B4 2.47(5)
Y H11 2.36(5)
Y H12 2.37(7)
Y H13 2.34(7)
Y H21 2.36(16)
Y H22 2.4(3)
Y H31 2.36(9)
Y H32 2.4(2)
Y H33 2.36(6)
Y H41 2.36(6)
Y H42 2.4(3)
Y H43 2.4(2)
B1 H11 1.15(15)
B1 H12 1.15(6)
B1 H13 1.16(15)
B1 H14 1.19(4)
B2 H21 1.15(15)
B2 H22 1.2(2)
B2 H23 1.15(6)
B2 H24 1.21(8)
B3 H31 1.15(12)
B3 H32 1.1(3)
B3 H33 1.15(9)
B3 H34 1.14(5)
B4 H41 1.15(6)
B4 H42 1.15(13)
B4 H43 1.16(14)
B4 H44 1.15(9)

loop_
_restr_distance_atom_site_label_1
_restr_distance_site_symmetry_1
_restr_distance_atom_site_label_2
_restr_distance_site_symmetry_2
_restr_distance_target
_restr_distance_target_weight_param
N . H1 . 0.98 0.01
N . H2 . 0.98 0.01
N . H3 . 0.98 0.01
N . H4 . 0.98 0.01
B1 . H11 . 1.15 0.01
B1 . H12 . 1.15 0.01
B1 . H13 . 1.15 0.01
B1 . H14 . 1.15 0.01
B2 . H21 . 1.15 0.01
B2 . H22 . 1.15 0.01
B2 . H23 . 1.15 0.01
B2 . H24 . 1.15 0.01
B3 . H31 . 1.15 0.01
B3 . H32 . 1.15 0.01
B3 . H33 . 1.15 0.01
B3 . H34 . 1.15 0.01
B4 . H41 . 1.15 0.01
B4 . H42 . 1.15 0.01
B4 . H43 . 1.15 0.01
B4 . H44 . 1.15 0.01
H24 3_766 H3 . 2.2 0.01
H4 . H23 . 2.2 0.01
H4 . H24 3_766 2.2 0.01
H4 . H14 4_454 2.2 0.01
H1 . H14 4_454 2.2 0.01

loop_
_restr_angle_atom_site_label_1
_restr_angle_atom_site_label_2
_restr_angle_atom_site_label_3
_restr_angle_target
_restr_angle_target_weight_param
H1 N H2 109.47 0.01
H1 N H3 109.47 0.01
H1 N H4 109.47 0.01
H2 N H3 109.47 0.01
H2 N H4 109.47 0.01
H3 N H4 109.47 0.01
H11 B1 H12 109.47 0.01
H11 B1 H13 109.47 0.01
H11 B1 H14 109.47 0.01
H12 B1 H13 109.47 0.01
H12 B1 H14 109.47 0.01
H13 B1 H14 109.47 0.01
H21 B2 H22 109.47 0.01
H21 B2 H23 109.47 0.01
H21 B2 H24 109.47 0.01
H22 B2 H23 109.47 0.01
H22 B2 H24 109.47 0.01
H23 B2 H24 109.47 0.01
H31 B3 H32 109.47 0.01
H31 B3 H33 109.47 0.01
H31 B3 H34 109.47 0.01
H32 B3 H33 109.47 0.01
H32 B3 H34 109.47 0.01
H33 B3 H34 109.47 0.01
H41 B4 H42 109.47 0.01
H41 B4 H43 109.47 0.01
H41 B4 H44 109.47 0.01
H42 B4 H43 109.47 0.01
H42 B4 H44 109.47 0.01
H43 B4 H44 109.47 0.01

loop_
_restr_equal_distance_atom_site_label_1
_restr_equal_distance_atom_site_label_2
_restr_equal_distance_class_class_id
_restr_equal_distance_class_target_weight_param
Y H11 1 0.01
Y H12 1 0.01
Y H13 1 0.01
Y H21 1 0.01
Y H22 1 0.01
Y H23 1 0.01
Y H31 1 0.01
Y H32 1 0.01
Y H33 1 0.01
Y H41 1 0.01
Y H42 1 0.01
Y H43 1 0.01
